data_7108684
loop_
_publ_author_name
'Eustina Batisai'
'Matteo Lusi'
'Tia Jacobs'
'Leonard J. Barbour'

_publ_section_title
;
 A mechanochemically synthesised solid solution enables engineering of the
 sorption properties of a Werner clathrate
;
_journal_name_full Chem.Commun.
_journal_page_first 12171
_journal_paper_doi 10.1039/c2cc37261d
_journal_volume 48
_journal_year 2012
_chemical_formula_moiety 'C44 H36 Cl2 N4 Ni, 4(C8 H10)'
_chemical_formula_sum 'C76 H76 Cl2 N4 Ni'
_chemical_formula_weight 1175.02
_chemical_name_systematic
;
?
;
_space_group_IT_number 15
_symmetry_cell_setting monoclinic
_symmetry_space_group_name_Hall '-C 2yc'
_symmetry_space_group_name_H-M 'C 1 2/c 1'
_atom_sites_solution_hydrogens geom
_atom_sites_solution_primary direct
_atom_sites_solution_secondary difmap
_audit_creation_method SHELXL-97
_cell_angle_alpha 90.00
_cell_angle_beta 97.806(2)
_cell_angle_gamma 90.00
_cell_formula_units_Z 4
_cell_length_a 9.5570(9)
_cell_length_b 23.899(2)
_cell_length_c 27.482(3)
_cell_measurement_reflns_used 5326
_cell_measurement_temperature 100(2)
_cell_measurement_theta_max 30.22
_cell_measurement_theta_min 2.27
_cell_volume 6218.8(10)
_computing_cell_refinement 'SAINT (Bruker, 2009)'
_computing_data_collection 'APEX2 (Bruker, 2009)'
_computing_data_reduction SAINT
_computing_molecular_graphics 'X-Seed (Barbour 2001)'
_computing_structure_refinement 'SHELXL (Sheldrick, 2008)'
_computing_structure_solution 'SHELXS (Sheldrick, 2008)'
_diffrn_ambient_temperature 100(2)
_diffrn_measured_fraction_theta_full 0.999
_diffrn_measured_fraction_theta_max 0.920
_diffrn_measurement_device_type 'Bruker Duo CCD Area Detector'
_diffrn_radiation_monochromator graphite
_diffrn_radiation_source 'fine-focus sealed tube'
_diffrn_radiation_type MoK\a
_diffrn_radiation_wavelength 0.71073
_diffrn_reflns_av_R_equivalents 0.0415
_diffrn_reflns_av_sigmaI/netI 0.0536
_diffrn_reflns_limit_h_max 13
_diffrn_reflns_limit_h_min -13
_diffrn_reflns_limit_k_max 30
_diffrn_reflns_limit_k_min -33
_diffrn_reflns_limit_l_max 39
_diffrn_reflns_limit_l_min -35
_diffrn_reflns_number 24858
_diffrn_reflns_theta_full 25.00
_diffrn_reflns_theta_max 30.62
_diffrn_reflns_theta_min 1.70
_exptl_absorpt_coefficient_mu 0.445
_exptl_absorpt_correction_T_max 0.9485
_exptl_absorpt_correction_T_min 0.8669
_exptl_absorpt_correction_type multi-scan
_exptl_absorpt_process_details 'SADABS (Bruker 2002)'
_exptl_crystal_colour green
_exptl_crystal_density_diffrn 1.255
_exptl_crystal_density_method 'not measured'
_exptl_crystal_description plate
_exptl_crystal_F_000 2488
_exptl_crystal_size_max 0.33
_exptl_crystal_size_mid 0.18
_exptl_crystal_size_min 0.12
_refine_diff_density_max 0.386
_refine_diff_density_min -0.462
_refine_diff_density_rms 0.064
_refine_ls_extinction_method none
_refine_ls_goodness_of_fit_ref 1.036
_refine_ls_hydrogen_treatment constr
_refine_ls_matrix_type full
_refine_ls_number_parameters 383
_refine_ls_number_reflns 8844
_refine_ls_number_restraints 0
_refine_ls_restrained_S_all 1.036
_refine_ls_R_factor_all 0.0668
_refine_ls_R_factor_gt 0.0428
_refine_ls_shift/su_max 0.000
_refine_ls_shift/su_mean 0.000
_refine_ls_structure_factor_coef Fsqd
_refine_ls_weighting_details 'calc w=1/[\s^2^(Fo^2^)+(0.0420P)^2^+4.1946P] where P=(Fo^2^+2Fc^2^)/3'
_refine_ls_weighting_scheme calc
_refine_ls_wR_factor_gt 0.0968
_refine_ls_wR_factor_ref 0.1070
_reflns_number_gt 6462
_reflns_number_total 8844
_reflns_threshold_expression >2sigma(I)
_cod_data_source_file c2cc37261d.txt
_cod_data_source_block c:1
_cod_depositor_comments
;
The following automatic conversions were performed:

'_refine_ls_hydrogen_treatment' value 'Constr' changed to 'constr'
according to the built-in table from CIF Core dictionary named
'cif_core.dic' version 2.4.1 from 2010-06-29.

Automatic conversion script
Id: cif_fix_values 1715 2011-07-08 13:25:40Z adriana 
;
_cod_original_cell_volume 6218.9(10)
_cod_original_sg_symbol_H-M C2/c
_cod_database_code 7108684

loop_
_symmetry_equiv_pos_as_xyz
'x, y, z'
'-x, y, -z+1/2'
'x+1/2, y+1/2, z'
'-x+1/2, y+1/2, -z+1/2'
'-x, -y, -z'
'x, -y, z-1/2'
'-x+1/2, -y+1/2, -z'
'x+1/2, -y+1/2, z-1/2'

loop_
_atom_site_label
_atom_site_type_symbol
_atom_site_fract_x
_atom_site_fract_y
_atom_site_fract_z
_atom_site_U_iso_or_equiv
_atom_site_adp_type
_atom_site_occupancy
_atom_site_symmetry_multiplicity
_atom_site_calc_flag
_atom_site_refinement_flags
Ni1 Ni 0.5000 0.185176(12) 0.2500 0.01332(8) Uani 1 2 d S
N1 N 0.5000 0.09819(8) 0.2500 0.0155(4) Uani 1 2 d S
Cl1 Cl 0.28217(4) 0.182060(17) 0.190321(14) 0.01832(9) Uani 1 1 d .
C2 C 0.49341(18) 0.06848(7) 0.20815(6) 0.0178(3) Uani 1 1 d .
H2 H 0.4880 0.0883 0.1780 0.021 Uiso 1 1 calc R
C3 C 0.49411(18) 0.01091(7) 0.20660(6) 0.0177(3) Uani 1 1 d .
H3 H 0.4906 -0.0078 0.1759 0.021 Uiso 1 1 calc R
C4 C 0.5000 -0.02035(10) 0.2500 0.0149(4) Uani 1 2 d S
C5 C 0.5000 -0.08236(10) 0.2500 0.0160(5) Uani 1 2 d S
C6 C 0.48444(18) -0.11296(7) 0.20596(6) 0.0214(4) Uani 1 1 d .
H6 H 0.4735 -0.0935 0.1755 0.026 Uiso 1 1 calc R
C7 C 0.4847(2) -0.17094(7) 0.20606(7) 0.0250(4) Uani 1 1 d .
H7 H 0.4744 -0.1907 0.1758 0.030 Uiso 1 1 calc R
C8 C 0.5000 -0.20045(11) 0.2500 0.0227(5) Uani 1 2 d S
H8 H 0.5000 -0.2402 0.2500 0.027 Uiso 1 2 calc SR
N9 N 0.37753(14) 0.19099(6) 0.30897(5) 0.0162(3) Uani 1 1 d .
C10 C 0.24411(19) 0.17242(7) 0.30518(6) 0.0209(4) Uani 1 1 d .
H10 H 0.2107 0.1491 0.2781 0.025 Uiso 1 1 calc R
C11 C 0.15173(18) 0.18527(7) 0.33849(6) 0.0209(4) Uani 1 1 d .
H11 H 0.0578 0.1713 0.3336 0.025 Uiso 1 1 calc R
C12 C 0.19734(18) 0.21884(7) 0.37916(6) 0.0170(3) Uani 1 1 d .
C13 C 0.33811(18) 0.23709(7) 0.38338(6) 0.0178(3) Uani 1 1 d .
H13 H 0.3756 0.2595 0.4106 0.021 Uiso 1 1 calc R
C14 C 0.42239(18) 0.22287(7) 0.34851(6) 0.0175(3) Uani 1 1 d .
H14 H 0.5169 0.2362 0.3525 0.021 Uiso 1 1 calc R
C15 C 0.10427(18) 0.23301(7) 0.41644(6) 0.0194(3) Uani 1 1 d .
C16 C 0.1404(2) 0.27548(8) 0.45102(6) 0.0235(4) Uani 1 1 d .
H16 H 0.2224 0.2974 0.4491 0.028 Uiso 1 1 calc R
C17 C 0.0589(2) 0.28601(9) 0.48793(7) 0.0283(4) Uani 1 1 d .
H17 H 0.0849 0.3152 0.5109 0.034 Uiso 1 1 calc R
C18 C -0.0607(2) 0.25414(9) 0.49154(7) 0.0307(4) Uani 1 1 d .
H18 H -0.1149 0.2604 0.5176 0.037 Uiso 1 1 calc R
C19 C -0.1005(2) 0.21300(9) 0.45667(7) 0.0310(4) Uani 1 1 d .
H19 H -0.1834 0.1916 0.4584 0.037 Uiso 1 1 calc R
C20 C -0.01964(19) 0.20296(8) 0.41928(7) 0.0249(4) Uani 1 1 d .
H20 H -0.0490 0.1752 0.3953 0.030 Uiso 1 1 calc R
N21 N 0.5000 0.27318(8) 0.2500 0.0145(4) Uani 1 2 d S
C22 C 0.37923(17) 0.30272(7) 0.24816(6) 0.0168(3) Uani 1 1 d .
H22 H 0.2927 0.2828 0.2464 0.020 Uiso 1 1 calc R
C23 C 0.37488(17) 0.36041(7) 0.24863(6) 0.0177(3) Uani 1 1 d .
H23 H 0.2870 0.3792 0.2480 0.021 Uiso 1 1 calc R
C24 C 0.5000 0.39137(10) 0.2500 0.0150(4) Uani 1 2 d S
C25 C 0.5000 0.45336(9) 0.2500 0.0148(4) Uani 1 2 d S
C26 C 0.39374(17) 0.48327(7) 0.26896(6) 0.0184(3) Uani 1 1 d .
H26 H 0.3207 0.4636 0.2819 0.022 Uiso 1 1 calc R
C27 C 0.39383(18) 0.54136(7) 0.26910(6) 0.0210(4) Uani 1 1 d .
H27 H 0.3214 0.5612 0.2822 0.025 Uiso 1 1 calc R
C28 C 0.5000 0.57040(10) 0.2500 0.0213(5) Uani 1 2 d S
H28 H 0.5000 0.6101 0.2500 0.026 Uiso 1 2 calc SR
C29 C 1.4738(2) 0.09474(9) 0.06684(8) 0.0357(5) Uani 1 1 d .
H29A H 1.4286 0.1280 0.0787 0.054 Uiso 1 1 calc R
H29B H 1.4747 0.0979 0.0313 0.054 Uiso 1 1 calc R
H29C H 1.5709 0.0919 0.0835 0.054 Uiso 1 1 calc R
C30 C 1.39234(19) 0.04326(8) 0.07766(6) 0.0235(4) Uani 1 1 d .
C31 C 1.2694(2) 0.04707(8) 0.09918(6) 0.0244(4) Uani 1 1 d .
H31 H 1.2361 0.0828 0.1076 0.029 Uiso 1 1 calc R
C32 C 1.19402(19) -0.00073(8) 0.10866(6) 0.0238(4) Uani 1 1 d .
H32 H 1.1098 0.0029 0.1232 0.029 Uiso 1 1 calc R
C33 C 1.24039(18) -0.05361(8) 0.09717(6) 0.0223(4) Uani 1 1 d .
C34 C 1.1590(2) -0.10541(9) 0.10790(8) 0.0328(5) Uani 1 1 d .
H34A H 1.0896 -0.0957 0.1297 0.049 Uiso 1 1 calc R
H34B H 1.2245 -0.1335 0.1239 0.049 Uiso 1 1 calc R
H34C H 1.1101 -0.1207 0.0771 0.049 Uiso 1 1 calc R
C35 C 1.36519(19) -0.05742(8) 0.07607(6) 0.0228(4) Uani 1 1 d .
H35 H 1.3997 -0.0932 0.0684 0.027 Uiso 1 1 calc R
C36 C 1.43942(19) -0.00984(8) 0.06618(6) 0.0234(4) Uani 1 1 d .
H36 H 1.5233 -0.0134 0.0514 0.028 Uiso 1 1 calc R
C37 C 0.8623(2) 0.07372(9) 0.05447(8) 0.0381(5) Uani 1 1 d .
H37A H 0.8397 0.1001 0.0796 0.057 Uiso 1 1 calc R
H37B H 0.8059 0.0828 0.0229 0.057 Uiso 1 1 calc R
H37C H 0.9629 0.0764 0.0512 0.057 Uiso 1 1 calc R
C38 C 0.82887(19) 0.01522(9) 0.06927(7) 0.0285(4) Uani 1 1 d .
C39 C 0.8252(2) -0.02828(9) 0.03542(7) 0.0303(4) Uani 1 1 d .
H39 H 0.8417 -0.0206 0.0028 0.036 Uiso 1 1 calc R
C40 C 0.7977(2) -0.08265(9) 0.04876(7) 0.0315(5) Uani 1 1 d .
H40 H 0.7957 -0.1116 0.0250 0.038 Uiso 1 1 calc R
C41 C 0.7728(2) -0.09602(9) 0.09627(7) 0.0305(4) Uani 1 1 d .
C42 C 0.7450(3) -0.15556(10) 0.11082(9) 0.0434(6) Uani 1 1 d .
H42A H 0.7547 -0.1583 0.1467 0.065 Uiso 1 1 calc R
H42B H 0.8133 -0.1806 0.0984 0.065 Uiso 1 1 calc R
H42C H 0.6491 -0.1664 0.0968 0.065 Uiso 1 1 calc R
C43 C 0.7757(2) -0.05224(9) 0.12984(7) 0.0293(4) Uani 1 1 d .
H43 H 0.7588 -0.0599 0.1625 0.035 Uiso 1 1 calc R
C44 C 0.80284(19) 0.00222(9) 0.11670(7) 0.0295(4) Uani 1 1 d .
H44 H 0.8037 0.0312 0.1404 0.035 Uiso 1 1 calc R

loop_
_atom_site_aniso_label
_atom_site_aniso_U_11
_atom_site_aniso_U_22
_atom_site_aniso_U_33
_atom_site_aniso_U_23
_atom_site_aniso_U_13
_atom_site_aniso_U_12
Ni1 0.01471(14) 0.01239(15) 0.01321(14) 0.000 0.00320(10) 0.000
N1 0.0158(9) 0.0148(10) 0.0158(9) 0.000 0.0013(7) 0.000
Cl1 0.01741(18) 0.0196(2) 0.01748(19) 0.00031(15) 0.00071(14) -0.00063(15)
C2 0.0225(8) 0.0176(8) 0.0134(7) 0.0012(6) 0.0031(6) 0.0016(6)
C3 0.0208(8) 0.0174(8) 0.0150(7) -0.0022(6) 0.0024(6) -0.0003(6)
C4 0.0115(10) 0.0164(11) 0.0160(10) 0.000 -0.0008(8) 0.000
C5 0.0122(10) 0.0156(11) 0.0198(11) 0.000 0.0007(8) 0.000
C6 0.0236(9) 0.0188(9) 0.0212(8) -0.0011(7) 0.0011(7) -0.0024(7)
C7 0.0265(9) 0.0189(9) 0.0290(9) -0.0057(7) 0.0015(8) -0.0017(7)
C8 0.0186(11) 0.0133(12) 0.0360(14) 0.000 0.0030(10) 0.000
N9 0.0182(6) 0.0157(7) 0.0152(6) -0.0006(5) 0.0039(5) -0.0011(5)
C10 0.0240(8) 0.0210(9) 0.0183(8) -0.0050(6) 0.0049(7) -0.0055(7)
C11 0.0195(8) 0.0238(9) 0.0200(8) -0.0015(7) 0.0047(6) -0.0052(7)
C12 0.0206(8) 0.0162(8) 0.0147(7) 0.0014(6) 0.0046(6) 0.0022(6)
C13 0.0217(8) 0.0167(8) 0.0150(7) -0.0023(6) 0.0021(6) 0.0007(6)
C14 0.0178(8) 0.0173(8) 0.0174(8) -0.0004(6) 0.0020(6) -0.0020(6)
C15 0.0215(8) 0.0203(9) 0.0169(8) 0.0026(6) 0.0044(6) 0.0041(7)
C16 0.0247(9) 0.0254(10) 0.0211(8) -0.0012(7) 0.0056(7) 0.0041(7)
C17 0.0288(10) 0.0359(11) 0.0205(9) -0.0051(8) 0.0050(7) 0.0093(8)
C18 0.0262(9) 0.0434(12) 0.0249(9) -0.0002(8) 0.0116(8) 0.0106(9)
C19 0.0244(9) 0.0368(12) 0.0342(11) 0.0017(9) 0.0124(8) 0.0024(8)
C20 0.0223(9) 0.0271(10) 0.0263(9) -0.0016(7) 0.0068(7) 0.0025(7)
N21 0.0139(9) 0.0137(9) 0.0160(9) 0.000 0.0023(7) 0.000
C22 0.0133(7) 0.0166(8) 0.0209(8) -0.0002(6) 0.0037(6) -0.0016(6)
C23 0.0141(7) 0.0175(8) 0.0217(8) 0.0004(6) 0.0034(6) 0.0025(6)
C24 0.0161(10) 0.0150(11) 0.0139(10) 0.000 0.0028(8) 0.000
C25 0.0144(10) 0.0145(11) 0.0147(10) 0.000 -0.0004(8) 0.000
C26 0.0154(7) 0.0183(9) 0.0218(8) 0.0008(6) 0.0033(6) -0.0007(6)
C27 0.0196(8) 0.0178(9) 0.0253(9) -0.0028(7) 0.0024(7) 0.0039(7)
C28 0.0200(11) 0.0149(12) 0.0269(13) 0.000 -0.0036(10) 0.000
C29 0.0422(12) 0.0313(12) 0.0322(11) 0.0057(9) -0.0003(9) -0.0090(9)
C30 0.0251(9) 0.0271(10) 0.0168(8) 0.0035(7) -0.0023(7) -0.0011(7)
C31 0.0276(9) 0.0244(10) 0.0197(8) -0.0003(7) -0.0022(7) 0.0071(7)
C32 0.0192(8) 0.0327(10) 0.0193(8) 0.0007(7) 0.0023(7) 0.0031(7)
C33 0.0187(8) 0.0265(10) 0.0206(8) 0.0021(7) -0.0008(7) -0.0031(7)
C34 0.0266(10) 0.0321(11) 0.0394(11) 0.0020(9) 0.0039(9) -0.0074(8)
C35 0.0219(8) 0.0233(9) 0.0225(9) -0.0032(7) 0.0005(7) 0.0022(7)
C36 0.0193(8) 0.0328(11) 0.0180(8) -0.0006(7) 0.0022(7) -0.0004(7)
C37 0.0315(11) 0.0396(13) 0.0431(12) -0.0055(10) 0.0048(10) -0.0066(9)
C38 0.0174(8) 0.0377(12) 0.0291(10) -0.0061(8) -0.0016(7) -0.0003(8)
C39 0.0256(9) 0.0432(12) 0.0220(9) -0.0058(8) 0.0028(7) 0.0025(9)
C40 0.0308(10) 0.0393(12) 0.0229(9) -0.0092(8) -0.0018(8) 0.0058(9)
C41 0.0251(9) 0.0375(12) 0.0270(10) -0.0033(8) -0.0037(8) 0.0036(8)
C42 0.0502(14) 0.0384(13) 0.0391(12) -0.0003(10) -0.0025(11) 0.0053(11)
C43 0.0226(9) 0.0439(12) 0.0202(9) -0.0026(8) -0.0016(7) 0.0021(8)
C44 0.0198(9) 0.0415(12) 0.0263(9) -0.0136(8) -0.0002(7) 0.0002(8)

loop_
_atom_type_symbol
_atom_type_description
_atom_type_scat_dispersion_real
_atom_type_scat_dispersion_imag
_atom_type_scat_source
C C 0.0033 0.0016 'International Tables Vol C Tables 4.2.6.8 and 6.1.1.4'
H H 0.0000 0.0000 'International Tables Vol C Tables 4.2.6.8 and 6.1.1.4'
N N 0.0061 0.0033 'International Tables Vol C Tables 4.2.6.8 and 6.1.1.4'
Cl Cl 0.1484 0.1585 'International Tables Vol C Tables 4.2.6.8 and 6.1.1.4'
Ni Ni 0.3393 1.1124 'International Tables Vol C Tables 4.2.6.8 and 6.1.1.4'

loop_
_geom_angle_atom_site_label_1
_geom_angle_atom_site_label_2
_geom_angle_atom_site_label_3
_geom_angle
_geom_angle_site_symmetry_1
_geom_angle_site_symmetry_3
N1 Ni1 N21 180.0 . .
N1 Ni1 N9 93.74(4) . .
N21 Ni1 N9 86.26(4) . .
N1 Ni1 N9 93.74(4) . 2_655
N21 Ni1 N9 86.26(4) . 2_655
N9 Ni1 N9 172.51(7) . 2_655
N1 Ni1 Cl1 88.272(12) . .
N21 Ni1 Cl1 91.728(12) . .
N9 Ni1 Cl1 90.37(4) . .
N9 Ni1 Cl1 89.85(4) 2_655 .
N1 Ni1 Cl1 88.271(12) . 2_655
N21 Ni1 Cl1 91.729(12) . 2_655
N9 Ni1 Cl1 89.85(4) . 2_655
N9 Ni1 Cl1 90.37(4) 2_655 2_655
Cl1 Ni1 Cl1 176.54(2) . 2_655
C2 N1 C2 116.3(2) . 2_655
C2 N1 Ni1 121.85(10) . .
C2 N1 Ni1 121.85(10) 2_655 .
N1 C2 C3 123.64(16) . .
N1 C2 H2 118.2 . .
C3 C2 H2 118.2 . .
C2 C3 C4 120.41(16) . .
C2 C3 H3 119.8 . .
C4 C3 H3 119.8 . .
C3 C4 C3 115.6(2) 2_655 .
C3 C4 C5 122.20(11) 2_655 .
C3 C4 C5 122.20(11) . .
C6 C5 C6 117.3(2) 2_655 .
C6 C5 C4 121.37(11) 2_655 .
C6 C5 C4 121.37(11) . .
C7 C6 C5 121.26(17) . .
C7 C6 H6 119.4 . .
C5 C6 H6 119.4 . .
C6 C7 C8 120.63(18) . .
C6 C7 H7 119.7 . .
C8 C7 H7 119.7 . .
C7 C8 C7 119.0(2) 2_655 .
C7 C8 H8 120.5 2_655 .
C7 C8 H8 120.5 . .
C10 N9 C14 116.39(15) . .
C10 N9 Ni1 122.32(11) . .
C14 N9 Ni1 120.19(11) . .
N9 C10 C11 123.94(15) . .
N9 C10 H10 118.0 . .
C11 C10 H10 118.0 . .
C10 C11 C12 119.80(16) . .
C10 C11 H11 120.1 . .
C12 C11 H11 120.1 . .
C11 C12 C13 115.84(16) . .
C11 C12 C15 122.16(15) . .
C13 C12 C15 121.98(15) . .
C14 C13 C12 120.73(15) . .
C14 C13 H13 119.6 . .
C12 C13 H13 119.6 . .
N9 C14 C13 123.28(15) . .
N9 C14 H14 118.4 . .
C13 C14 H14 118.4 . .
C20 C15 C16 117.87(17) . .
C20 C15 C12 120.91(16) . .
C16 C15 C12 121.17(16) . .
C17 C16 C15 121.16(18) . .
C17 C16 H16 119.4 . .
C15 C16 H16 119.4 . .
C16 C17 C18 120.25(18) . .
C16 C17 H17 119.9 . .
C18 C17 H17 119.9 . .
C17 C18 C19 119.29(18) . .
C17 C18 H18 120.4 . .
C19 C18 H18 120.4 . .
C20 C19 C18 120.38(19) . .
C20 C19 H19 119.8 . .
C18 C19 H19 119.8 . .
C19 C20 C15 120.94(18) . .
C19 C20 H20 119.5 . .
C15 C20 H20 119.5 . .
C22 N21 C22 116.8(2) . 2_655
C22 N21 Ni1 121.58(10) . .
C22 N21 Ni1 121.58(10) 2_655 .
N21 C22 C23 123.35(16) . .
N21 C22 H22 118.3 . .
C23 C22 H22 118.3 . .
C22 C23 C24 120.06(16) . .
C22 C23 H23 120.0 . .
C24 C23 H23 120.0 . .
C23 C24 C23 116.3(2) . 2_655
C23 C24 C25 121.84(11) . .
C23 C24 C25 121.85(11) 2_655 .
C26 C25 C26 118.6(2) . 2_655
C26 C25 C24 120.72(11) . .
C26 C25 C24 120.73(11) 2_655 .
C27 C26 C25 120.78(17) . .
C27 C26 H26 119.6 . .
C25 C26 H26 119.6 . .
C26 C27 C28 119.90(17) . .
C26 C27 H27 120.1 . .
C28 C27 H27 120.1 . .
C27 C28 C27 120.1(2) . 2_655
C27 C28 H28 120.0 . .
C27 C28 H28 120.0 2_655 .
C30 C29 H29A 109.5 . .
C30 C29 H29B 109.5 . .
H29A C29 H29B 109.5 . .
C30 C29 H29C 109.5 . .
H29A C29 H29C 109.5 . .
H29B C29 H29C 109.5 . .
C31 C30 C36 118.22(18) . .
C31 C30 C29 121.35(18) . .
C36 C30 C29 120.43(18) . .
C30 C31 C32 120.97(18) . .
C30 C31 H31 119.5 . .
C32 C31 H31 119.5 . .
C33 C32 C31 120.94(18) . .
C33 C32 H32 119.5 . .
C31 C32 H32 119.5 . .
C32 C33 C35 118.03(17) . .
C32 C33 C34 120.78(18) . .
C35 C33 C34 121.18(18) . .
C33 C34 H34A 109.5 . .
C33 C34 H34B 109.5 . .
H34A C34 H34B 109.5 . .
C33 C34 H34C 109.5 . .
H34A C34 H34C 109.5 . .
H34B C34 H34C 109.5 . .
C36 C35 C33 121.05(18) . .
C36 C35 H35 119.5 . .
C33 C35 H35 119.5 . .
C35 C36 C30 120.78(18) . .
C35 C36 H36 119.6 . .
C30 C36 H36 119.6 . .
C38 C37 H37A 109.5 . .
C38 C37 H37B 109.5 . .
H37A C37 H37B 109.5 . .
C38 C37 H37C 109.5 . .
H37A C37 H37C 109.5 . .
H37B C37 H37C 109.5 . .
C39 C38 C44 117.8(2) . .
C39 C38 C37 120.08(19) . .
C44 C38 C37 122.12(19) . .
C40 C39 C38 120.81(19) . .
C40 C39 H39 119.6 . .
C38 C39 H39 119.6 . .
C39 C40 C41 121.68(19) . .
C39 C40 H40 119.2 . .
C41 C40 H40 119.2 . .
C43 C41 C40 117.2(2) . .
C43 C41 C42 121.37(19) . .
C40 C41 C42 121.44(19) . .
C41 C42 H42A 109.5 . .
C41 C42 H42B 109.5 . .
H42A C42 H42B 109.5 . .
C41 C42 H42C 109.5 . .
H42A C42 H42C 109.5 . .
H42B C42 H42C 109.5 . .
C44 C43 C41 121.41(19) . .
C44 C43 H43 119.3 . .
C41 C43 H43 119.3 . .
C43 C44 C38 121.11(18) . .
C43 C44 H44 119.4 . .
C38 C44 H44 119.4 . .

loop_
_geom_bond_atom_site_label_1
_geom_bond_atom_site_label_2
_geom_bond_distance
_geom_bond_site_symmetry_2
Ni1 N1 2.0788(19) .
Ni1 N21 2.1032(19) .
Ni1 N9 2.1286(14) .
Ni1 N9 2.1287(14) 2_655
Ni1 Cl1 2.4702(4) .
Ni1 Cl1 2.4702(4) 2_655
N1 C2 1.3459(19) .
N1 C2 1.3460(19) 2_655
C2 C3 1.376(2) .
C2 H2 0.9500 .
C3 C4 1.402(2) .
C3 H3 0.9500 .
C4 C3 1.402(2) 2_655
C4 C5 1.482(3) .
C5 C6 1.405(2) 2_655
C5 C6 1.405(2) .
C6 C7 1.386(2) .
C6 H6 0.9500 .
C7 C8 1.389(2) .
C7 H7 0.9500 .
C8 C7 1.389(2) 2_655
C8 H8 0.9500 .
N9 C10 1.341(2) .
N9 C14 1.349(2) .
C10 C11 1.390(2) .
C10 H10 0.9500 .
C11 C12 1.397(2) .
C11 H11 0.9500 .
C12 C13 1.404(2) .
C12 C15 1.484(2) .
C13 C14 1.375(2) .
C13 H13 0.9500 .
C14 H14 0.9500 .
C15 C20 1.396(3) .
C15 C16 1.401(2) .
C16 C17 1.384(3) .
C16 H16 0.9500 .
C17 C18 1.389(3) .
C17 H17 0.9500 .
C18 C19 1.389(3) .
C18 H18 0.9500 .
C19 C20 1.388(3) .
C19 H19 0.9500 .
C20 H20 0.9500 .
N21 C22 1.3481(19) .
N21 C22 1.3481(19) 2_655
C22 C23 1.380(2) .
C22 H22 0.9500 .
C23 C24 1.402(2) .
C23 H23 0.9500 .
C24 C23 1.402(2) 2_655
C24 C25 1.481(3) .
C25 C26 1.399(2) .
C25 C26 1.399(2) 2_655
C26 C27 1.388(2) .
C26 H26 0.9500 .
C27 C28 1.390(2) .
C27 H27 0.9500 .
C28 C27 1.390(2) 2_655
C28 H28 0.9500 .
C29 C30 1.507(3) .
C29 H29A 0.9800 .
C29 H29B 0.9800 .
C29 H29C 0.9800 .
C30 C31 1.389(3) .
C30 C36 1.397(3) .
C31 C32 1.394(3) .
C31 H31 0.9500 .
C32 C33 1.390(3) .
C32 H32 0.9500 .
C33 C35 1.398(3) .
C33 C34 1.512(3) .
C34 H34A 0.9800 .
C34 H34B 0.9800 .
C34 H34C 0.9800 .
C35 C36 1.387(3) .
C35 H35 0.9500 .
C36 H36 0.9500 .
C37 C38 1.502(3) .
C37 H37A 0.9800 .
C37 H37B 0.9800 .
C37 H37C 0.9800 .
C38 C39 1.392(3) .
C38 C44 1.395(3) .
C39 C40 1.385(3) .
C39 H39 0.9500 .
C40 C41 1.396(3) .
C40 H40 0.9500 .
C41 C43 1.393(3) .
C41 C42 1.511(3) .
C42 H42A 0.9800 .
C42 H42B 0.9800 .
C42 H42C 0.9800 .
C43 C44 1.385(3) .
C43 H43 0.9500 .
C44 H44 0.9500 .
